data_7235654
loop_
_publ_author_name
'Liu, Jian-Qiang'
'Wu, Jian'
'Wang, Jun'
'Lu, Lu'
'Daiguebonne, Carole'
'Calvez, Guillaume'
'Guillou, Olivier'
'Sakiyama, Hiroshi'
'Weng, Ng Seik'
'Zeller, Matthias'

_publ_section_title
;
 Temperature identification on two 3D Mn(ii) metal--organic frameworks:
 syntheses, adsorption and magnetism
;
_journal_issue 39
_journal_name_full 'RSC Advances'
_journal_page_first 20605
_journal_paper_doi 10.1039/c4ra02609h
_journal_volume 4
_journal_year 2014
_chemical_formula_moiety 'H4 N, Mn (C H O2)3'
_chemical_formula_sum 'C3 H7 Mn N O6'
_chemical_formula_weight 208.04
_space_group_IT_number 204
_space_group_name_Hall '-I 2 2 3'
_space_group_name_H-M_alt 'I m -3'
_atom_sites_solution_hydrogens geom
_atom_sites_solution_primary direct
_atom_sites_solution_secondary difmap
_audit_creation_method SHELXL-97
_cell_angle_alpha 90.00
_cell_angle_beta 90.00
_cell_angle_gamma 90.00
_cell_formula_units_Z 8
_cell_length_a 12.3309(7)
_cell_length_b 12.331
_cell_length_c 12.331
_cell_measurement_temperature 293(2)
_cell_volume 1874.96(11)
_computing_structure_refinement 'SHELXL-97 (Sheldrick, 1997)'
_computing_structure_solution 'SHELXS-97 (Sheldrick, 1990)'
_diffrn_ambient_temperature 293(2)
_diffrn_measured_fraction_theta_full 0.988
_diffrn_measured_fraction_theta_max 0.988
_diffrn_radiation_monochromator graphite
_diffrn_radiation_source 'fine-focus sealed tube'
_diffrn_radiation_type MoK\a
_diffrn_radiation_wavelength 0.71073
_diffrn_reflns_av_R_equivalents 0.0105
_diffrn_reflns_av_sigmaI/netI 0.0150
_diffrn_reflns_limit_h_max 16
_diffrn_reflns_limit_h_min -11
_diffrn_reflns_limit_k_max 14
_diffrn_reflns_limit_k_min -6
_diffrn_reflns_limit_l_max 10
_diffrn_reflns_limit_l_min -14
_diffrn_reflns_number 1659
_diffrn_reflns_theta_full 27.57
_diffrn_reflns_theta_max 27.57
_diffrn_reflns_theta_min 2.34
_exptl_absorpt_coefficient_mu 1.397
_exptl_absorpt_correction_T_max 0.8729
_exptl_absorpt_correction_T_min 0.7215
_exptl_crystal_density_diffrn 1.474
_exptl_crystal_density_method 'not measured'
_exptl_crystal_F_000 840
_exptl_crystal_size_max 0.25
_exptl_crystal_size_mid 0.18
_exptl_crystal_size_min 0.10
_refine_diff_density_max 1.072
_refine_diff_density_min -1.387
_refine_diff_density_rms 0.165
_refine_ls_extinction_method none
_refine_ls_goodness_of_fit_ref 1.233
_refine_ls_hydrogen_treatment mixed
_refine_ls_matrix_type full
_refine_ls_number_parameters 24
_refine_ls_number_reflns 412
_refine_ls_number_restraints 20
_refine_ls_restrained_S_all 1.252
_refine_ls_R_factor_all 0.0606
_refine_ls_R_factor_gt 0.0556
_refine_ls_shift/su_max 0.000
_refine_ls_shift/su_mean 0.000
_refine_ls_structure_factor_coef Fsqd
_refine_ls_weighting_details 'calc w=1/[\s^2^(Fo^2^)+(0.1160P)^2^+5.4082P] where P=(Fo^2^+2Fc^2^)/3'
_refine_ls_weighting_scheme calc
_refine_ls_wR_factor_gt 0.1743
_refine_ls_wR_factor_ref 0.2017
_reflns_number_gt 394
_reflns_number_total 412
_reflns_threshold_expression >2sigma(I)
_cod_data_source_file c4ra02609h2.cif
_cod_data_source_block mn
_cod_original_cell_volume 1874.93(11)
_cod_database_code 7235654

loop_
_symmetry_equiv_pos_as_xyz
'x, y, z'
'-x, -y, z'
'x, -y, -z'
'-x, y, -z'
'y, z, x'
'-y, -z, x'
'y, -z, -x'
'-y, z, -x'
'z, x, y'
'-z, x, -y'
'-z, -x, y'
'z, -x, -y'
'x+1/2, y+1/2, z+1/2'
'-x+1/2, -y+1/2, z+1/2'
'x+1/2, -y+1/2, -z+1/2'
'-x+1/2, y+1/2, -z+1/2'
'y+1/2, z+1/2, x+1/2'
'-y+1/2, -z+1/2, x+1/2'
'y+1/2, -z+1/2, -x+1/2'
'-y+1/2, z+1/2, -x+1/2'
'z+1/2, x+1/2, y+1/2'
'-z+1/2, x+1/2, -y+1/2'
'-z+1/2, -x+1/2, y+1/2'
'z+1/2, -x+1/2, -y+1/2'
'-x, -y, -z'
'x, y, -z'
'-x, y, z'
'x, -y, z'
'-y, -z, -x'
'y, z, -x'
'-y, z, x'
'y, -z, x'
'-z, -x, -y'
'z, -x, y'
'z, x, -y'
'-z, x, y'
'-x+1/2, -y+1/2, -z+1/2'
'x+1/2, y+1/2, -z+1/2'
'-x+1/2, y+1/2, z+1/2'
'x+1/2, -y+1/2, z+1/2'
'-y+1/2, -z+1/2, -x+1/2'
'y+1/2, z+1/2, -x+1/2'
'-y+1/2, z+1/2, x+1/2'
'y+1/2, -z+1/2, x+1/2'
'-z+1/2, -x+1/2, -y+1/2'
'z+1/2, -x+1/2, y+1/2'
'z+1/2, x+1/2, -y+1/2'
'-z+1/2, x+1/2, y+1/2'

loop_
_atom_site_label
_atom_site_type_symbol
_atom_site_fract_x
_atom_site_fract_y
_atom_site_fract_z
_atom_site_U_iso_or_equiv
_atom_site_adp_type
_atom_site_occupancy
_atom_site_symmetry_multiplicity
_atom_site_calc_flag
_atom_site_refinement_flags
_atom_site_disorder_assembly
_atom_site_disorder_group
Mn1 Mn 0.2500 0.2500 0.2500 0.0172(6) Uani 1 6 d S . .
O1 O 0.4101(2) 0.2023(3) 0.3103(3) 0.0361(9) Uani 1 1 d . . .
N1 N 0.5000 0.5000 0.5000 0.030(3) Uani 1 24 d SD . .
H11 H 0.5577 0.5408 0.5000 0.036 Uiso 0.08 2 d SPRD A -1
H12 H 0.4423 0.5408 0.5000 0.036 Uiso 0.08 2 d SPRD A -1
H13 H 0.5000 0.4592 0.5577 0.036 Uiso 0.08 2 d SPRD A -1
H14 H 0.5000 0.4592 0.4423 0.036 Uiso 0.08 2 d SPRD A -1
N2 N 0.3946(14) 0.0000 0.5000 0.038(3) Uani 0.50 4 d SPD . .
H21 H 0.4071 0.0311 0.5621 0.046 Uiso 0.13 1 d PRD B -1
H22 H 0.4382 -0.0549 0.4919 0.046 Uiso 0.13 1 d PRD B -1
H23 H 0.4052 0.0465 0.4479 0.046 Uiso 0.13 1 d PRD B -1
H24 H 0.3277 -0.0226 0.4981 0.046 Uiso 0.25 2 d SPRD B -1
C1 C 0.5000 0.2269(6) 0.2737(6) 0.0295(12) Uani 1 2 d S . .
H1 H 0.5000 0.2689 0.2110 0.035 Uiso 1 2 calc SR . .

loop_
_atom_site_aniso_label
_atom_site_aniso_U_11
_atom_site_aniso_U_22
_atom_site_aniso_U_33
_atom_site_aniso_U_23
_atom_site_aniso_U_13
_atom_site_aniso_U_12
Mn1 0.0172(6) 0.0172(6) 0.0172(6) 0.0003(2) 0.0003(2) 0.0003(2)
O1 0.0187(13) 0.051(2) 0.0387(16) 0.0149(13) 0.0011(11) -0.0015(13)
N1 0.030(3) 0.030(3) 0.030(3) 0.000 0.000 0.000
N2 0.046(8) 0.031(7) 0.037(8) 0.000 0.000 0.000
C1 0.025(3) 0.037(3) 0.027(3) 0.014(3) 0.000 0.000

loop_
_atom_type_symbol
_atom_type_description
_atom_type_scat_dispersion_real
_atom_type_scat_dispersion_imag
_atom_type_scat_source
C C 0.0033 0.0016 'International Tables Vol C Tables 4.2.6.8 and 6.1.1.4'
H H 0.0000 0.0000 'International Tables Vol C Tables 4.2.6.8 and 6.1.1.4'
N N 0.0061 0.0033 'International Tables Vol C Tables 4.2.6.8 and 6.1.1.4'
O O 0.0106 0.0060 'International Tables Vol C Tables 4.2.6.8 and 6.1.1.4'
Mn Mn 0.3368 0.7283 'International Tables Vol C Tables 4.2.6.8 and 6.1.1.4'

loop_
_geom_angle_atom_site_label_1
_geom_angle_atom_site_label_2
_geom_angle_atom_site_label_3
_geom_angle
_geom_angle_site_symmetry_1
_geom_angle_site_symmetry_3
O1 Mn1 O1 88.45(13) . 45
O1 Mn1 O1 180.0 . 37
O1 Mn1 O1 91.55(13) 45 37
O1 Mn1 O1 91.55(13) . 5
O1 Mn1 O1 88.45(13) 45 5
O1 Mn1 O1 88.45(13) 37 5
O1 Mn1 O1 88.45(13) . 41
O1 Mn1 O1 91.55(13) 45 41
O1 Mn1 O1 91.55(13) 37 41
O1 Mn1 O1 180.00(6) 5 41
O1 Mn1 O1 91.55(13) . 9
O1 Mn1 O1 180.00(18) 45 9
O1 Mn1 O1 88.45(13) 37 9
O1 Mn1 O1 91.55(13) 5 9
O1 Mn1 O1 88.45(13) 41 9
C1 O1 Mn1 128.3(3) . .
O1 C1 O1 127.7(6) 27_655 .

loop_
_geom_bond_atom_site_label_1
_geom_bond_atom_site_label_2
_geom_bond_distance
_geom_bond_site_symmetry_2
Mn1 O1 2.190(3) .
Mn1 O1 2.190(3) 45
Mn1 O1 2.190(3) 37
Mn1 O1 2.190(3) 5
Mn1 O1 2.190(3) 41
Mn1 O1 2.190(3) 9
O1 C1 1.235(4) .
C1 O1 1.235(4) 27_655
